data_4350304
loop_
_publ_author_name
'Chiotellis, Aris'
'Tsoukalas, Charalambos'
'Pelecanou, Maria'
'Papadopoulos, Apostolos'
'Raptopoulou, Catherine'
'Terzis, Aris'
'Pirmettis, Ioannis'
'Papadopoulos, Minas'
'Chiotellis, Efstratios'

_publ_section_title
;
 Synthesis and characterization of novel &quot;3 + 2&quot; oxorhenium
 complexes, ReO[SNO][NN].
;
_journal_issue 14
_journal_name_full 'Inorganic chemistry'
_journal_page_first 5635
_journal_page_last 5640
_journal_paper_doi 10.1021/ic0604260
_journal_volume 45
_journal_year 2006
_chemical_formula_sum 'C16 H14 N3 O4 Re S'
_chemical_formula_weight 530.56
_space_group_IT_number 14
_space_group_name_Hall '-P 2yn'
_space_group_name_H-M_alt 'P 1 21/n 1'
_symmetry_cell_setting monoclinic
_symmetry_space_group_name_H-M 'P 1 21/n 1'
_atom_sites_solution_hydrogens geom
_atom_sites_solution_primary direct
_atom_sites_solution_secondary difmap
_audit_creation_method SHELXL-97
_cell_angle_alpha 90.00
_cell_angle_beta 107.34(2)
_cell_angle_gamma 90.00
_cell_formula_units_Z 8
_cell_length_a 19.21(1)
_cell_length_b 16.243(9)
_cell_length_c 11.256(7)
_cell_measurement_reflns_used 25
_cell_measurement_temperature 298
_cell_measurement_theta_max 11.7
_cell_measurement_theta_min 5.4
_cell_volume 3353(3)
_computing_structure_refinement 'SHELXL-97 (Sheldrick, 1997)'
_computing_structure_solution 'SHELXS-86 (Sheldrick, 1986)'
_diffrn_ambient_temperature 298
_diffrn_measured_fraction_theta_full 0.996
_diffrn_measured_fraction_theta_max 0.996
_diffrn_measurement_device_type 'Crystal Logic Dual Goniometer'
_diffrn_measurement_method \q/2\q
_diffrn_radiation_monochromator graphite
_diffrn_radiation_source 'fine-focus sealed tube'
_diffrn_radiation_type MoK\a
_diffrn_radiation_wavelength 0.71073
_diffrn_reflns_av_R_equivalents 0.0716
_diffrn_reflns_av_sigmaI/netI 0.0561
_diffrn_reflns_limit_h_max 21
_diffrn_reflns_limit_h_min -22
_diffrn_reflns_limit_k_max 10
_diffrn_reflns_limit_k_min -19
_diffrn_reflns_limit_l_max 13
_diffrn_reflns_limit_l_min 0
_diffrn_reflns_number 7234
_diffrn_reflns_theta_full 25.00
_diffrn_reflns_theta_max 25.00
_diffrn_reflns_theta_min 1.67
_diffrn_standards_decay_% -1.4
_diffrn_standards_interval_count 97
_diffrn_standards_number 3
_exptl_absorpt_coefficient_mu 7.401
_exptl_absorpt_correction_T_max 1.00
_exptl_absorpt_correction_T_min 0.64
_exptl_absorpt_correction_type 'psi-scan empirical'
_exptl_crystal_colour dark-red
_exptl_crystal_density_diffrn 2.102
_exptl_crystal_density_method 'not measured'
_exptl_crystal_description parall
_exptl_crystal_F_000 2032
_exptl_crystal_size_max 0.50
_exptl_crystal_size_mid 0.20
_exptl_crystal_size_min 0.10
_refine_diff_density_max 0.920
_refine_diff_density_min -0.997
_refine_diff_density_rms 0.203
_refine_ls_extinction_method none
_refine_ls_goodness_of_fit_ref 1.049
_refine_ls_hydrogen_treatment mixed
_refine_ls_matrix_type full
_refine_ls_number_parameters 554
_refine_ls_number_reflns 5889
_refine_ls_number_restraints 0
_refine_ls_restrained_S_all 1.049
_refine_ls_R_factor_all 0.0508
_refine_ls_R_factor_gt 0.0459
_refine_ls_shift/su_max 0.012
_refine_ls_shift/su_mean 0.001
_refine_ls_structure_factor_coef Fsqd
_refine_ls_weighting_details 'calc w=1/[\s^2^(Fo^2^)+(0.0851P)^2^+6.6204P] where P=(Fo^2^+2Fc^2^)/3'
_refine_ls_weighting_scheme calc
_refine_ls_wR_factor_gt 0.1210
_refine_ls_wR_factor_ref 0.1267
_reflns_number_gt 5298
_reflns_number_total 5889
_reflns_threshold_expression >2sigma(I)
_cod_data_source_file ic0604260si20060313_102009.cif
_cod_data_source_block COMPOUND_4
_cod_original_cell_volume 3352(3)
_cod_original_sg_symbol_H-M P21/n
_cod_database_code 4350304

loop_
_symmetry_equiv_pos_as_xyz
'x, y, z'
'x+1/2, -y+1/2, z+1/2'
'-x, -y, -z'
'-x-1/2, y-1/2, -z-1/2'

loop_
_atom_site_label
_atom_site_type_symbol
_atom_site_fract_x
_atom_site_fract_y
_atom_site_fract_z
_atom_site_U_iso_or_equiv
_atom_site_adp_type
_atom_site_occupancy
_atom_site_symmetry_multiplicity
_atom_site_calc_flag
_atom_site_refinement_flags
Re1 Re 0.193113(14) 0.097751(18) 0.22239(2) 0.03248(13) Uani 1 1 d .
S1 S 0.30083(10) 0.02633(13) 0.29957(17) 0.0408(4) Uani 1 1 d .
O1 O 0.2204(3) 0.1894(4) 0.1840(5) 0.0452(12) Uani 1 1 d .
O2 O 0.0853(3) 0.1193(4) 0.2030(5) 0.0401(11) Uani 1 1 d .
N1 N 0.1939(4) 0.1018(4) 0.3983(5) 0.0368(14) Uani 1 1 d .
N2 N 0.1727(3) 0.0605(4) 0.0289(5) 0.0347(13) Uani 1 1 d .
N3 N 0.1413(3) -0.0285(4) 0.1942(5) 0.0345(13) Uani 1 1 d .
C1 C 0.3209(4) 0.0560(7) 0.4611(8) 0.0458(19) Uani 1 1 d .
C2 C 0.2533(4) 0.0764(5) 0.4981(7) 0.0416(17) Uani 1 1 d .
O4 O 0.2520(4) 0.0743(4) 0.6041(5) 0.0580(16) Uani 1 1 d .
C3 C 0.1287(5) 0.1267(6) 0.4259(8) 0.0462(19) Uani 1 1 d .
C4 C 0.0682(5) 0.1380(5) 0.3057(8) 0.0444(18) Uani 1 1 d .
O3 O 0.0077(3) 0.1653(4) 0.3017(7) 0.0587(16) Uani 1 1 d .
C5 C 0.1953(4) 0.1068(6) -0.0537(8) 0.0422(18) Uani 1 1 d .
C6 C 0.1816(6) 0.0820(7) -0.1736(9) 0.056(2) Uani 1 1 d .
C7 C 0.1470(6) 0.0099(7) -0.2177(8) 0.059(2) Uani 1 1 d .
C8 C 0.1237(5) -0.0374(6) -0.1346(8) 0.051(2) Uani 1 1 d .
C9 C 0.1382(4) -0.0102(5) -0.0121(7) 0.0433(17) Uani 1 1 d .
C10 C 0.1189(4) -0.0564(5) 0.0824(8) 0.0416(17) Uani 1 1 d .
C11 C 0.1212(4) -0.0681(5) 0.2935(8) 0.0418(17) Uani 1 1 d .
C12 C 0.1754(5) -0.0997(6) 0.3956(8) 0.050(2) Uani 1 1 d .
C13 C 0.1559(7) -0.1325(7) 0.4941(8) 0.065(3) Uani 1 1 d .
H13 H 0.1920 -0.1532 0.5622 0.14(7) Uiso 1 1 calc R
C14 C 0.0853(8) -0.1351(7) 0.4937(11) 0.074(3) Uani 1 1 d .
H14 H 0.0733 -0.1568 0.5615 0.09(4) Uiso 1 1 calc R
C15 C 0.0302(7) -0.1048(7) 0.3898(12) 0.071(3) Uani 1 1 d .
C16 C 0.0487(5) -0.0713(6) 0.2901(9) 0.055(2) Uani 1 1 d .
Re2 Re 0.557547(15) 0.166658(18) 0.22029(3) 0.03616(13) Uani 1 1 d .
S21 S 0.62537(12) 0.17294(13) 0.4273(2) 0.0471(5) Uani 1 1 d .
O21 O 0.5867(3) 0.2497(4) 0.1582(6) 0.0508(14) Uani 1 1 d .
O22 O 0.4683(3) 0.1319(4) 0.0774(5) 0.0476(13) Uani 1 1 d .
N21 N 0.4777(3) 0.2010(4) 0.2862(6) 0.0375(13) Uani 1 1 d .
N22 N 0.5416(3) 0.0325(4) 0.2614(6) 0.0383(14) Uani 1 1 d .
N23 N 0.6295(3) 0.0927(4) 0.1511(6) 0.0382(14) Uani 1 1 d .
C21 C 0.5663(5) 0.2414(6) 0.4812(8) 0.0491(19) Uani 1 1 d .
C22 C 0.4870(4) 0.2304(5) 0.4038(7) 0.0402(17) Uani 1 1 d .
O24 O 0.4361(3) 0.2499(4) 0.4426(6) 0.0570(16) Uani 1 1 d .
C23 C 0.4023(4) 0.1958(6) 0.2017(8) 0.0435(18) Uani 1 1 d .
C24 C 0.4053(5) 0.1577(5) 0.0818(8) 0.0475(19) Uani 1 1 d .
O23 O 0.3503(4) 0.1534(5) -0.0091(7) 0.0670(19) Uani 1 1 d .
C25 C 0.4955(4) 0.0053(5) 0.3222(8) 0.0440(18) Uani 1 1 d .
C26 C 0.4839(5) -0.0781(6) 0.3341(9) 0.052(2) Uani 1 1 d .
C27 C 0.5199(5) -0.1349(5) 0.2850(8) 0.050(2) Uani 1 1 d .
C28 C 0.5667(5) -0.1087(5) 0.2230(8) 0.0449(19) Uani 1 1 d .
H28 H 0.5914 -0.1464 0.1881 0.09(4) Uiso 1 1 calc R
C29 C 0.5770(4) -0.0233(5) 0.2128(7) 0.0405(17) Uani 1 1 d .
C30 C 0.6256(4) 0.0131(5) 0.1531(7) 0.0399(17) Uani 1 1 d .
C31 C 0.6777(4) 0.1297(5) 0.0896(7) 0.0393(16) Uani 1 1 d .
C32 C 0.7302(5) 0.1842(6) 0.1542(9) 0.049(2) Uani 1 1 d .
C33 C 0.7752(5) 0.2213(6) 0.0932(11) 0.060(2) Uani 1 1 d .
C34 C 0.7667(5) 0.2056(6) -0.0306(11) 0.061(2) Uani 1 1 d .
C35 C 0.7139(7) 0.1512(7) -0.0944(11) 0.064(3) Uani 1 1 d .
C36 C 0.6697(6) 0.1132(6) -0.0351(9) 0.056(2) Uani 1 1 d .
H1A H 0.344(5) 0.101(6) 0.473(8) 0.04(2) Uiso 1 1 d .
H1B H 0.348(6) 0.016(7) 0.513(11) 0.07(3) Uiso 1 1 d .
H3A H 0.114(4) 0.098(4) 0.473(7) 0.018(17) Uiso 1 1 d .
H3B H 0.135(5) 0.179(6) 0.480(9) 0.05(3) Uiso 1 1 d .
H5 H 0.215(5) 0.149(5) -0.026(7) 0.03(2) Uiso 1 1 d .
H6 H 0.198(5) 0.104(5) -0.220(9) 0.04(2) Uiso 1 1 d .
H7 H 0.145(5) -0.012(6) -0.286(8) 0.04(2) Uiso 1 1 d .
H8 H 0.097(4) -0.091(4) -0.153(6) 0.015(15) Uiso 1 1 d .
H10 H 0.093(7) -0.110(7) 0.057(11) 0.08(3) Uiso 1 1 d .
H12 H 0.217(5) -0.102(4) 0.384(7) 0.027(19) Uiso 1 1 d .
H15 H -0.011(7) -0.104(7) 0.411(11) 0.07(4) Uiso 1 1 d .
H16 H 0.009(5) -0.047(6) 0.214(8) 0.05(2) Uiso 1 1 d .
H21A H 0.576(7) 0.305(8) 0.482(11) 0.09(4) Uiso 1 1 d .
H21B H 0.569(4) 0.229(5) 0.573(7) 0.027(17) Uiso 1 1 d .
H23A H 0.374(6) 0.166(6) 0.241(9) 0.06(3) Uiso 1 1 d .
H23B H 0.372(9) 0.253(11) 0.188(14) 0.13(6) Uiso 1 1 d .
H25 H 0.458(4) 0.061(5) 0.338(7) 0.033(19) Uiso 1 1 d .
H26 H 0.444(5) -0.087(5) 0.378(9) 0.05(3) Uiso 1 1 d .
H27 H 0.510(5) -0.200(6) 0.294(8) 0.06(3) Uiso 1 1 d .
H30 H 0.664(6) -0.025(7) 0.124(11) 0.08(3) Uiso 1 1 d .
H32 H 0.742(5) 0.181(6) 0.251(10) 0.05(3) Uiso 1 1 d .
H33 H 0.807(5) 0.264(6) 0.140(8) 0.04(2) Uiso 1 1 d .
H34 H 0.796(5) 0.224(6) -0.084(9) 0.06(3) Uiso 1 1 d .
H35 H 0.711(4) 0.142(5) -0.158(8) 0.03(2) Uiso 1 1 d .
H36 H 0.641(4) 0.073(5) -0.072(6) 0.019(16) Uiso 1 1 d .

loop_
_atom_site_aniso_label
_atom_site_aniso_U_11
_atom_site_aniso_U_22
_atom_site_aniso_U_33
_atom_site_aniso_U_23
_atom_site_aniso_U_13
_atom_site_aniso_U_12
Re1 0.03025(19) 0.0364(2) 0.02825(18) 0.00081(10) 0.00490(13) -0.00049(10)
S1 0.0319(9) 0.0498(11) 0.0374(9) -0.0012(8) 0.0051(7) 0.0023(8)
O1 0.043(3) 0.047(3) 0.042(3) 0.003(2) 0.007(2) -0.004(2)
O2 0.034(3) 0.047(3) 0.038(3) -0.002(2) 0.007(2) 0.002(2)
N1 0.042(3) 0.042(4) 0.027(3) -0.002(2) 0.010(3) 0.004(3)
N2 0.034(3) 0.038(3) 0.029(3) 0.001(2) 0.004(2) 0.005(3)
N3 0.034(3) 0.033(3) 0.033(3) -0.002(2) 0.005(2) -0.002(2)
C1 0.031(4) 0.057(6) 0.044(4) -0.001(4) 0.001(3) 0.003(4)
C2 0.044(4) 0.041(4) 0.036(4) -0.003(3) 0.006(3) -0.005(3)
O4 0.060(4) 0.079(4) 0.032(3) 0.004(3) 0.008(3) 0.009(3)
C3 0.045(4) 0.058(5) 0.040(4) -0.003(4) 0.020(4) -0.005(4)
C4 0.044(4) 0.037(4) 0.058(5) 0.000(4) 0.024(4) -0.002(3)
O3 0.038(3) 0.067(4) 0.073(4) -0.004(3) 0.019(3) 0.006(3)
C5 0.035(4) 0.049(5) 0.041(4) 0.000(4) 0.008(3) -0.001(4)
C6 0.061(6) 0.072(6) 0.037(4) 0.006(4) 0.020(4) 0.017(5)
C7 0.066(6) 0.075(7) 0.027(4) -0.007(4) 0.001(4) 0.016(5)
C8 0.051(5) 0.055(5) 0.038(4) -0.008(4) 0.000(4) 0.002(4)
C9 0.032(4) 0.051(5) 0.041(4) 0.002(3) 0.002(3) 0.007(3)
C10 0.034(4) 0.039(4) 0.048(4) -0.006(3) 0.006(3) -0.002(3)
C11 0.040(4) 0.037(4) 0.045(4) 0.001(3) 0.008(3) -0.007(3)
C12 0.046(5) 0.054(5) 0.045(5) 0.008(4) 0.005(4) -0.010(4)
C13 0.085(7) 0.068(6) 0.034(4) 0.006(4) 0.003(4) -0.020(6)
C14 0.114(10) 0.053(6) 0.076(7) -0.003(5) 0.061(7) -0.022(6)
C15 0.079(8) 0.061(6) 0.090(8) -0.010(6) 0.052(7) -0.018(5)
C16 0.046(5) 0.052(5) 0.064(6) 0.001(4) 0.014(4) 0.003(4)
Re2 0.0324(2) 0.0362(2) 0.0389(2) 0.00068(11) 0.00923(14) 0.00365(11)
S21 0.0385(11) 0.0498(12) 0.0457(11) -0.0048(9) 0.0016(8) 0.0020(8)
O21 0.045(3) 0.052(4) 0.061(4) 0.003(3) 0.023(3) 0.001(3)
O22 0.040(3) 0.058(4) 0.044(3) -0.005(3) 0.010(2) 0.008(3)
N21 0.034(3) 0.038(3) 0.041(3) -0.003(3) 0.012(3) 0.002(3)
N22 0.034(3) 0.039(3) 0.039(3) 0.003(3) 0.006(3) 0.002(3)
N23 0.031(3) 0.046(4) 0.034(3) -0.001(3) 0.004(3) 0.001(3)
C21 0.049(5) 0.045(5) 0.052(5) -0.010(4) 0.013(4) -0.007(4)
C22 0.048(4) 0.031(4) 0.046(4) -0.001(3) 0.020(4) 0.004(3)
O24 0.050(3) 0.068(4) 0.057(3) -0.011(3) 0.021(3) 0.003(3)
C23 0.034(4) 0.045(5) 0.052(5) 0.004(4) 0.014(4) 0.007(4)
C24 0.046(5) 0.045(5) 0.049(5) -0.004(4) 0.011(4) -0.003(4)
O23 0.042(3) 0.081(5) 0.069(4) -0.029(4) 0.001(3) 0.003(3)
C25 0.037(4) 0.043(4) 0.050(4) -0.005(4) 0.008(3) -0.002(3)
C26 0.044(5) 0.050(5) 0.055(5) 0.010(4) 0.007(4) -0.007(4)
C27 0.051(5) 0.040(5) 0.051(5) 0.002(4) 0.005(4) -0.005(4)
C28 0.054(5) 0.034(4) 0.038(4) 0.002(3) 0.001(4) 0.002(3)
C29 0.040(4) 0.043(4) 0.033(4) -0.003(3) 0.003(3) 0.000(3)
C30 0.035(4) 0.041(4) 0.043(4) 0.000(3) 0.010(3) 0.007(3)
C31 0.034(4) 0.042(4) 0.044(4) 0.009(3) 0.015(3) 0.010(3)
C32 0.036(4) 0.052(5) 0.053(5) 0.002(4) 0.006(4) 0.001(4)
C33 0.040(5) 0.049(5) 0.086(7) 0.007(5) 0.011(5) 0.000(4)
C34 0.055(5) 0.056(6) 0.080(7) 0.020(5) 0.032(5) 0.015(5)
C35 0.081(7) 0.067(7) 0.058(6) 0.003(5) 0.044(6) 0.003(5)
C36 0.064(6) 0.053(5) 0.050(5) -0.008(4) 0.016(4) -0.004(5)

loop_
_atom_type_symbol
_atom_type_description
_atom_type_scat_dispersion_real
_atom_type_scat_dispersion_imag
_atom_type_scat_source
C C 0.0033 0.0016 'International Tables Vol C Tables 4.2.6.8 and 6.1.1.4'
H H 0.0000 0.0000 'International Tables Vol C Tables 4.2.6.8 and 6.1.1.4'
N N 0.0061 0.0033 'International Tables Vol C Tables 4.2.6.8 and 6.1.1.4'
O O 0.0106 0.0060 'International Tables Vol C Tables 4.2.6.8 and 6.1.1.4'
S S 0.1246 0.1234 'International Tables Vol C Tables 4.2.6.8 and 6.1.1.4'
Re Re -1.0185 7.2310 'International Tables Vol C Tables 4.2.6.8 and 6.1.1.4'

loop_
_geom_angle_atom_site_label_1
_geom_angle_atom_site_label_2
_geom_angle_atom_site_label_3
_geom_angle
O1 Re1 N1 108.6(3)
O1 Re1 O2 101.8(3)
N1 Re1 O2 78.8(2)
O1 Re1 N2 88.0(3)
N1 Re1 N2 162.8(2)
O2 Re1 N2 93.8(2)
O1 Re1 N3 158.1(2)
N1 Re1 N3 92.4(2)
O2 Re1 N3 75.6(2)
N2 Re1 N3 70.6(2)
O1 Re1 S1 103.3(2)
N1 Re1 S1 84.33(19)
O2 Re1 S1 153.18(16)
N2 Re1 S1 96.35(16)
N3 Re1 S1 84.53(16)
C1 S1 Re1 98.3(3)
C4 O2 Re1 116.8(5)
C2 N1 C3 117.6(6)
C2 N1 Re1 123.6(5)
C3 N1 Re1 118.7(5)
C9 N2 C5 117.7(7)
C9 N2 Re1 120.4(5)
C5 N2 Re1 121.9(5)
C10 N3 C11 121.0(7)
C10 N3 Re1 117.5(5)
C11 N3 Re1 120.4(5)
C2 C1 S1 113.0(6)
O4 C2 N1 123.5(8)
O4 C2 C1 122.7(7)
N1 C2 C1 113.8(7)
N1 C3 C4 109.2(6)
O3 C4 O2 121.7(8)
O3 C4 C3 122.8(8)
O2 C4 C3 115.4(7)
C6 C5 N2 120.5(9)
C5 C6 C7 122.9(10)
C6 C7 C8 116.9(9)
C7 C8 C9 118.9(9)
N2 C9 C8 123.0(8)
N2 C9 C10 113.8(7)
C8 C9 C10 123.2(8)
N3 C10 C9 117.1(7)
C16 C11 C12 120.5(8)
C16 C11 N3 119.7(7)
C12 C11 N3 119.7(7)
C13 C12 C11 119.2(9)
C14 C13 C12 121.4(10)
C13 C14 C15 119.6(9)
C16 C15 C14 119.9(10)
C11 C16 C15 119.4(10)
O21 Re2 N21 108.7(3)
O21 Re2 O22 101.4(3)
N21 Re2 O22 79.1(2)
O21 Re2 N23 88.2(3)
N21 Re2 N23 162.2(3)
O22 Re2 N23 92.3(2)
O21 Re2 N22 159.0(3)
N21 Re2 N22 91.6(2)
O22 Re2 N22 76.3(2)
N23 Re2 N22 71.2(2)
O21 Re2 S21 103.0(2)
N21 Re2 S21 82.89(19)
O22 Re2 S21 153.23(18)
N23 Re2 S21 99.23(17)
N22 Re2 S21 84.64(16)
C21 S21 Re2 98.3(3)
C24 O22 Re2 116.9(5)
C22 N21 C23 117.6(6)
C22 N21 Re2 124.7(5)
C23 N21 Re2 117.6(5)
C29 N22 C25 118.3(7)
C29 N22 Re2 116.7(5)
C25 N22 Re2 124.7(5)
C30 N23 C31 118.3(7)
C30 N23 Re2 120.3(5)
C31 N23 Re2 121.1(5)
C22 C21 S21 110.7(6)
O24 C22 N21 123.1(8)
O24 C22 C21 122.2(7)
N21 C22 C21 114.6(7)
N21 C23 C24 108.0(6)
O23 C24 O22 121.9(8)
O23 C24 C23 121.1(8)
O22 C24 C23 117.0(7)
N22 C25 C26 121.3(8)
C27 C26 C25 120.5(9)
C28 C27 C26 119.2(8)
C27 C28 C29 118.7(8)
N22 C29 C28 122.0(8)
N22 C29 C30 113.1(7)
C28 C29 C30 124.9(8)
N23 C30 C29 118.1(7)
C32 C31 C36 120.0(8)
C32 C31 N23 119.3(7)
C36 C31 N23 120.7(8)
C31 C32 C33 118.9(9)
C34 C33 C32 121.0(10)
C35 C34 C33 119.6(10)
C36 C35 C34 120.1(11)
C35 C36 C31 120.3(10)

loop_
_geom_bond_atom_site_label_1
_geom_bond_atom_site_label_2
_geom_bond_distance
Re1 O1 1.678(6)
Re1 N1 1.977(6)
Re1 O2 2.048(5)
Re1 N2 2.180(6)
Re1 N3 2.261(6)
Re1 S1 2.304(2)
S1 C1 1.807(9)
O2 C4 1.327(10)
N1 C2 1.403(10)
N1 C3 1.435(10)
N2 C9 1.338(11)
N2 C5 1.363(11)
N3 C10 1.285(10)
N3 C11 1.439(10)
C1 C2 1.515(11)
C2 O4 1.201(10)
C3 C4 1.510(12)
C4 O3 1.232(10)
C5 C6 1.358(13)
C6 C7 1.366(16)
C7 C8 1.382(15)
C8 C9 1.395(12)
C9 C10 1.438(12)
C11 C16 1.382(12)
C11 C12 1.398(12)
C12 C13 1.378(14)
C13 C14 1.356(17)
C14 C15 1.412(18)
C15 C16 1.385(15)
Re2 O21 1.690(6)
Re2 N21 1.973(6)
Re2 O22 2.049(6)
Re2 N23 2.146(7)
Re2 N22 2.267(7)
Re2 S21 2.308(2)
S21 C21 1.818(9)
O22 C24 1.296(11)
N21 C22 1.368(10)
N21 C23 1.478(10)
N22 C29 1.344(10)
N22 C25 1.346(11)
N23 C30 1.296(10)
N23 C31 1.441(10)
C21 C22 1.523(12)
C22 O24 1.227(10)
C23 C24 1.501(12)
C24 O23 1.235(11)
C25 C26 1.385(12)
C26 C27 1.364(14)
C27 C28 1.361(13)
C28 C29 1.411(11)
C29 C30 1.429(11)
C31 C32 1.376(12)
C31 C36 1.391(12)
C32 C33 1.389(14)
C33 C34 1.378(16)
C34 C35 1.374(17)
C35 C36 1.374(15)
